data_4303809
loop_
_publ_author_name
'T. K. Prasad'
'M. V. Rajasekharan'

_publ_contact_author_address
;School of Chemistry,
University of Hyderabad,
Hyderabad-500046,
India.
;
_publ_contact_author_email mvrsc@uohyd.ernet.in
_publ_contact_author_fax +91-40-2301-2460
_publ_contact_author_name 'Rajasekharan, M. V.'
_publ_contact_author_phone +91-40-2313-4857
_publ_section_title
;
Cerium(IV)-Lanthanide(III)-Pyridine-2,6-dicarboxylic Acid System:
Coordination Salts, Chains, and Rings
;
_journal_name_full 'Inorganic Chemistry'
_journal_page_first 11543
_journal_page_last 11550
_journal_paper_doi 10.1021/ic901066v
_journal_volume 48
_journal_year 2009
_chemical_formula_moiety 'C98 H86 Ce4 La4 N14 O78, 24(H2 O)'
_chemical_formula_sum 'C98 H134 Ce4 La4 N14 O102'
_chemical_formula_weight 4256.31
_chemical_name_systematic
;
 ?
;
_space_group_IT_number 2
_symmetry_cell_setting triclinic
_symmetry_space_group_name_Hall '-P 1'
_symmetry_space_group_name_H-M 'P -1'
_atom_sites_solution_hydrogens geom
_atom_sites_solution_primary direct
_atom_sites_solution_secondary difmap
_audit_creation_method SHELXL-97
_cell_angle_alpha 106.6350(10)
_cell_angle_beta 100.6060(10)
_cell_angle_gamma 100.7950(10)
_cell_formula_units_Z 1
_cell_length_a 14.8714(9)
_cell_length_b 15.1654(9)
_cell_length_c 17.5244(11)
_cell_measurement_reflns_used 6183
_cell_measurement_temperature 100(2)
_cell_measurement_theta_max 28.11
_cell_measurement_theta_min 2.21
_cell_volume 3599.3(4)
_computing_cell_refinement 'Bruker SMART'
_computing_data_collection 'Bruker SMART'
_computing_data_reduction 'Bruker SAINT'
_computing_molecular_graphics 'ORTEP3 for Windows Farrugia, L. J. (1997)'
_computing_publication_material 'SHELXL-97 (Sheldrick, 1997)'
_computing_structure_refinement 'SHELXL-97 (Sheldrick, 1997)'
_computing_structure_solution 'SHELXS-97 (Sheldrick, 1997)'
_diffrn_ambient_temperature 100(2)
_diffrn_measured_fraction_theta_full 0.997
_diffrn_measured_fraction_theta_max 0.937
_diffrn_measurement_device_type 'CCD area detector'
_diffrn_measurement_method 'phi and omega scans'
_diffrn_radiation_monochromator graphite
_diffrn_radiation_source 'fine-focus sealed tube'
_diffrn_radiation_type MoK\a
_diffrn_radiation_wavelength 0.71073
_diffrn_reflns_av_R_equivalents 0.0372
_diffrn_reflns_av_sigmaI/netI 0.0509
_diffrn_reflns_limit_h_max 19
_diffrn_reflns_limit_h_min -19
_diffrn_reflns_limit_k_max 20
_diffrn_reflns_limit_k_min -20
_diffrn_reflns_limit_l_max 23
_diffrn_reflns_limit_l_min -22
_diffrn_reflns_number 42133
_diffrn_reflns_theta_full 25.00
_diffrn_reflns_theta_max 28.28
_diffrn_reflns_theta_min 1.25
_exptl_absorpt_coefficient_mu 2.523
_exptl_absorpt_correction_T_max 0.777
_exptl_absorpt_correction_T_min 0.644
_exptl_absorpt_correction_type multi-scan
_exptl_absorpt_process_details sadabs
_exptl_crystal_colour 'pale yellow'
_exptl_crystal_density_diffrn 1.964
_exptl_crystal_density_method 'not measured'
_exptl_crystal_description Rhombus
_exptl_crystal_F_000 2096
_exptl_crystal_size_max 0.18
_exptl_crystal_size_mid 0.16
_exptl_crystal_size_min 0.10
_refine_diff_density_max 2.890
_refine_diff_density_min -1.419
_refine_diff_density_rms 0.152
_refine_ls_extinction_method none
_refine_ls_goodness_of_fit_ref 1.023
_refine_ls_hydrogen_treatment constr
_refine_ls_matrix_type full
_refine_ls_number_parameters 1000
_refine_ls_number_reflns 16761
_refine_ls_number_restraints 0
_refine_ls_restrained_S_all 1.023
_refine_ls_R_factor_all 0.0491
_refine_ls_R_factor_gt 0.0385
_refine_ls_shift/su_max 0.002
_refine_ls_shift/su_mean 0.000
_refine_ls_structure_factor_coef Fsqd
_refine_ls_weighting_details 'calc w=1/[\s^2^(Fo^2^)+(0.0408P)^2^+6.3707P] where P=(Fo^2^+2Fc^2^)/3'
_refine_ls_weighting_scheme calc
_refine_ls_wR_factor_gt 0.0862
_refine_ls_wR_factor_ref 0.0909
_reflns_number_gt 14048
_reflns_number_total 16761
_reflns_threshold_expression >2sigma(I)
_cod_data_source_file ic901066v_si_002_10.cif
_cod_data_source_block 9
_cod_database_code 4303809

loop_
_symmetry_equiv_pos_as_xyz
'x, y, z'
'-x, -y, -z'

loop_
_atom_site_label
_atom_site_type_symbol
_atom_site_fract_x
_atom_site_fract_y
_atom_site_fract_z
_atom_site_U_iso_or_equiv
_atom_site_adp_type
_atom_site_occupancy
_atom_site_symmetry_multiplicity
_atom_site_calc_flag
_atom_site_refinement_flags
_atom_site_disorder_assembly
_atom_site_disorder_group
Ce1 Ce 0.272514(15) 0.200014(16) 0.457703(13) 0.01050(6) Uani 1 1 d . . .
Ce2 Ce 0.240463(16) 0.218495(16) 0.942223(14) 0.01173(6) Uani 1 1 d . . .
La1 La 0.007225(16) 0.374546(16) 0.682475(14) 0.01134(6) Uani 1 1 d . . .
La2 La 0.673873(16) 0.204487(17) 1.055616(14) 0.01272(6) Uani 1 1 d . . .
C11 C 0.3496(3) 0.4393(3) 0.5039(2) 0.0128(8) Uani 1 1 d . . .
C12 C 0.3677(3) 0.5295(3) 0.4970(3) 0.0192(9) Uani 1 1 d . . .
H12 H 0.4109 0.5821 0.5399 0.023 Uiso 1 1 calc R . .
C13 C 0.3208(3) 0.5404(3) 0.4257(3) 0.0208(10) Uani 1 1 d . . .
H13 H 0.3313 0.6012 0.4190 0.025 Uiso 1 1 calc R . .
C14 C 0.2583(3) 0.4622(3) 0.3640(3) 0.0171(9) Uani 1 1 d . . .
H14 H 0.2257 0.4685 0.3146 0.020 Uiso 1 1 calc R . .
C15 C 0.2444(3) 0.3749(3) 0.3758(3) 0.0143(8) Uani 1 1 d . . .
C16 C 0.1824(3) 0.2821(3) 0.3138(3) 0.0153(8) Uani 1 1 d . . .
C17 C 0.3955(3) 0.4155(3) 0.5771(3) 0.0161(9) Uani 1 1 d . . .
C21 C 0.4230(3) 0.1131(3) 0.5687(3) 0.0161(9) Uani 1 1 d . . .
C22 C 0.5053(3) 0.0946(3) 0.6047(3) 0.0215(10) Uani 1 1 d . . .
H22 H 0.5062 0.0653 0.6460 0.026 Uiso 1 1 calc R . .
C23 C 0.5864(3) 0.1197(4) 0.5791(3) 0.0250(10) Uani 1 1 d . . .
H23 H 0.6445 0.1103 0.6043 0.030 Uiso 1 1 calc R . .
C24 C 0.5815(3) 0.1589(3) 0.5158(3) 0.0208(9) Uani 1 1 d . . .
H24 H 0.6356 0.1746 0.4960 0.025 Uiso 1 1 calc R . .
C25 C 0.4962(3) 0.1742(3) 0.4826(3) 0.0136(8) Uani 1 1 d . . .
C26 C 0.4802(3) 0.2167(3) 0.4150(2) 0.0139(8) Uani 1 1 d . . .
C27 C 0.3300(3) 0.0919(3) 0.5918(3) 0.0151(8) Uani 1 1 d . . .
C31 C 0.0941(3) -0.0029(3) 0.3686(2) 0.0135(8) Uani 1 1 d . . .
C32 C 0.0049(3) -0.0662(3) 0.3433(3) 0.0171(9) Uani 1 1 d . . .
H32 H -0.0068 -0.1282 0.3047 0.021 Uiso 1 1 calc R . .
C33 C -0.0662(3) -0.0361(3) 0.3762(3) 0.0171(9) Uani 1 1 d . . .
H33 H -0.1281 -0.0771 0.3592 0.021 Uiso 1 1 calc R . .
C34 C -0.0472(3) 0.0533(3) 0.4337(3) 0.0162(9) Uani 1 1 d . . .
H34 H -0.0951 0.0740 0.4578 0.019 Uiso 1 1 calc R . .
C35 C 0.0438(3) 0.1123(3) 0.4557(2) 0.0130(8) Uani 1 1 d . . .
C36 C 0.0748(3) 0.2102(3) 0.5191(2) 0.0125(8) Uani 1 1 d . . .
C37 C 0.1784(3) -0.0250(3) 0.3382(2) 0.0133(8) Uani 1 1 d . . .
C41 C 0.3109(3) 0.2156(3) 1.1359(2) 0.0131(8) Uani 1 1 d . . .
C42 C 0.3550(3) 0.2459(3) 1.2191(3) 0.0160(9) Uani 1 1 d . . .
H42 H 0.3591 0.2014 1.2474 0.019 Uiso 1 1 calc R . .
C43 C 0.3932(3) 0.3428(3) 1.2603(3) 0.0178(9) Uani 1 1 d . . .
H43 H 0.4257 0.3652 1.3169 0.021 Uiso 1 1 calc R . .
C44 C 0.3833(3) 0.4066(3) 1.2180(3) 0.0187(9) Uani 1 1 d . . .
H44 H 0.4081 0.4732 1.2452 0.022 Uiso 1 1 calc R . .
C45 C 0.3364(3) 0.3708(3) 1.1351(3) 0.0170(9) Uani 1 1 d . . .
C46 C 0.3227(3) 0.4309(3) 1.0818(3) 0.0202(9) Uani 1 1 d . . .
C47 C 0.2728(3) 0.1135(3) 1.0827(3) 0.0140(8) Uani 1 1 d . . .
C51 C 0.0092(3) 0.1127(3) 0.9045(3) 0.0161(9) Uani 1 1 d . . .
C52 C -0.0770(3) 0.0454(3) 0.8736(3) 0.0209(10) Uani 1 1 d . . .
H52 H -0.1322 0.0597 0.8885 0.025 Uiso 1 1 calc R . .
C53 C -0.0808(3) -0.0430(3) 0.8207(3) 0.0220(10) Uani 1 1 d . . .
H53 H -0.1390 -0.0906 0.7989 0.026 Uiso 1 1 calc R . .
C54 C 0.0002(3) -0.0620(3) 0.7995(3) 0.0180(9) Uani 1 1 d . . .
H54 H -0.0009 -0.1235 0.7652 0.022 Uiso 1 1 calc R . .
C55 C 0.0829(3) 0.0099(3) 0.8290(2) 0.0145(8) Uani 1 1 d . . .
C56 C 0.1764(3) 0.0010(3) 0.8094(3) 0.0160(9) Uani 1 1 d . . .
C57 C 0.0263(3) 0.2093(3) 0.9684(3) 0.0193(9) Uani 1 1 d . . .
C61 C 0.4292(3) 0.2708(3) 0.8655(3) 0.0151(8) Uani 1 1 d . . .
C62 C 0.4853(3) 0.2962(3) 0.8161(3) 0.0208(9) Uani 1 1 d . . .
H62 H 0.5503 0.2965 0.8268 0.025 Uiso 1 1 calc R . .
C63 C 0.4436(3) 0.3211(3) 0.7509(3) 0.0236(10) Uani 1 1 d . . .
H63 H 0.4799 0.3382 0.7157 0.028 Uiso 1 1 calc R . .
C64 C 0.3485(3) 0.3210(3) 0.7368(3) 0.0201(9) Uani 1 1 d . . .
H64 H 0.3190 0.3387 0.6926 0.024 Uiso 1 1 calc R . .
C65 C 0.2979(3) 0.2942(3) 0.7890(2) 0.0141(8) Uani 1 1 d . . .
C66 C 0.1946(3) 0.2897(3) 0.7807(3) 0.0167(9) Uani 1 1 d . . .
C67 C 0.4648(3) 0.2407(3) 0.9372(3) 0.0153(8) Uani 1 1 d . . .
C71 C -0.0337(3) 0.5518(3) 0.6019(2) 0.0117(8) Uani 1 1 d . . .
C72 C -0.0253(3) 0.6390(3) 0.5901(3) 0.0154(8) Uani 1 1 d . . .
H72 H -0.0592 0.6437 0.5405 0.018 Uiso 1 1 calc R . .
C73 C 0.0335(3) 0.7195(3) 0.6520(3) 0.0167(9) Uani 1 1 d . . .
H73 H 0.0416 0.7799 0.6447 0.020 Uiso 1 1 calc R . .
C74 C 0.0803(3) 0.7109(3) 0.7246(3) 0.0165(9) Uani 1 1 d . . .
H74 H 0.1185 0.7654 0.7689 0.020 Uiso 1 1 calc R . .
C75 C 0.0698(3) 0.6209(3) 0.7309(2) 0.0129(8) Uani 1 1 d . . .
C76 C 0.1237(3) 0.6026(3) 0.8042(3) 0.0161(9) Uani 1 1 d . . .
C77 C -0.0945(3) 0.4589(3) 0.5383(2) 0.0133(8) Uani 1 1 d . . .
N11 N 0.2894(2) 0.3643(2) 0.4446(2) 0.0129(7) Uani 1 1 d . . .
N21 N 0.4187(2) 0.1512(2) 0.5085(2) 0.0135(7) Uani 1 1 d . . .
N31 N 0.1116(2) 0.0847(2) 0.4222(2) 0.0120(7) Uani 1 1 d . . .
N41 N 0.3021(2) 0.2769(2) 1.0952(2) 0.0137(7) Uani 1 1 d . . .
N51 N 0.0867(2) 0.0954(2) 0.8814(2) 0.0126(7) Uani 1 1 d . . .
N61 N 0.3375(2) 0.2698(2) 0.8524(2) 0.0147(7) Uani 1 1 d . . .
N71 N 0.0144(2) 0.5431(2) 0.6710(2) 0.0123(7) Uani 1 1 d . . .
O11 O 0.3733(2) 0.3258(2) 0.56738(17) 0.0162(6) Uani 1 1 d . . .
O12 O 0.4478(2) 0.4782(2) 0.63839(19) 0.0240(7) Uani 1 1 d . . .
O13 O 0.1825(2) 0.2101(2) 0.33944(17) 0.0152(6) Uani 1 1 d . . .
O14 O 0.1386(2) 0.2780(2) 0.24613(18) 0.0198(7) Uani 1 1 d . . .
O21 O 0.2653(2) 0.1230(2) 0.55631(18) 0.0154(6) Uani 1 1 d . . .
O22 O 0.3213(2) 0.0479(2) 0.6397(2) 0.0235(7) Uani 1 1 d . . .
O23 O 0.3960(2) 0.2259(2) 0.39463(17) 0.0156(6) Uani 1 1 d . . .
O24 O 0.5453(2) 0.2395(2) 0.38367(18) 0.0190(6) Uani 1 1 d . . .
O31 O 0.2520(2) 0.0452(2) 0.36354(18) 0.0156(6) Uani 1 1 d . . .
O32 O 0.1733(2) -0.1065(2) 0.29428(19) 0.0212(7) Uani 1 1 d . . .
O33 O 0.1585(2) 0.2588(2) 0.52446(18) 0.0151(6) Uani 1 1 d . . .
O34 O 0.0211(2) 0.2381(2) 0.56059(18) 0.0156(6) Uani 1 1 d . . .
O41 O 0.2403(2) 0.0997(2) 1.00553(17) 0.0163(6) Uani 1 1 d . . .
O42 O 0.2766(2) 0.0490(2) 1.11217(18) 0.0182(6) Uani 1 1 d . . .
O43 O 0.2915(2) 0.3835(2) 1.00341(18) 0.0203(7) Uani 1 1 d . . .
O44 O 0.3426(3) 0.5181(2) 1.1120(2) 0.0355(9) Uani 1 1 d . . .
O51 O 0.1119(2) 0.2598(2) 0.98916(18) 0.0186(6) Uani 1 1 d . . .
O52 O -0.0383(2) 0.2340(2) 0.9956(2) 0.0312(8) Uani 1 1 d . . .
O53 O 0.2433(2) 0.0790(2) 0.84210(17) 0.0144(6) Uani 1 1 d . . .
O54 O 0.1842(2) -0.0749(2) 0.76722(19) 0.0198(7) Uani 1 1 d . . .
O61 O 0.4037(2) 0.2200(2) 0.97669(17) 0.0148(6) Uani 1 1 d . . .
O62 O 0.5481(2) 0.2375(2) 0.95442(18) 0.0199(7) Uani 1 1 d . . .
O63 O 0.1589(2) 0.2604(2) 0.83334(18) 0.0167(6) Uani 1 1 d . . .
O64 O 0.1501(2) 0.3116(2) 0.72513(18) 0.0204(7) Uani 1 1 d . . .
O71 O -0.0900(2) 0.3849(2) 0.55595(17) 0.0159(6) Uani 1 1 d . . .
O72 O -0.1439(2) 0.4612(2) 0.47339(17) 0.0160(6) Uani 1 1 d . . .
O73 O 0.1083(2) 0.5168(2) 0.80277(18) 0.0183(6) Uani 1 1 d . . .
O74 O 0.1794(2) 0.6725(2) 0.86173(19) 0.0220(7) Uani 1 1 d . . .
O81 O 0.1522(2) 0.4349(2) 0.62625(18) 0.0161(6) Uani 1 1 d . . .
H81A H 0.1604 0.3849 0.5948 0.024 Uiso 1 1 d R . .
H81B H 0.1393 0.4609 0.5815 0.024 Uiso 1 1 d R . .
O82 O -0.1435(2) 0.2422(2) 0.63103(18) 0.0178(6) Uani 1 1 d . . .
H82A H -0.1646 0.2117 0.5811 0.027 Uiso 1 1 d R . .
H82B H -0.1586 0.1995 0.6564 0.027 Uiso 1 1 d R . .
O83 O -0.0072(2) 0.3190(2) 0.8058(2) 0.0254(7) Uani 1 1 d . . .
H83A H 0.0356 0.3127 0.8291 0.038 Uiso 1 1 d R . .
H83B H -0.0479 0.2672 0.7813 0.038 Uiso 1 1 d R . .
O84 O -0.1156(2) 0.4362(2) 0.74778(19) 0.0205(7) Uani 1 1 d . . .
H84A H -0.1009 0.4894 0.7656 0.031 Uiso 1 1 d R . .
H84B H -0.1737 0.4070 0.7400 0.031 Uiso 1 1 d R . .
O91 O 0.6163(3) 0.3443(3) 1.1219(2) 0.0354(9) Uani 1 1 d . . .
H91A H 0.6731 0.3905 1.1592 0.053 Uiso 1 1 d R . .
H91D H 0.6009 0.3393 1.1608 0.053 Uiso 1 1 d R . .
O92 O 0.7466(2) 0.2820(3) 0.9658(2) 0.0324(9) Uani 1 1 d . . .
H92A H 0.7918 0.3392 0.9783 0.049 Uiso 1 1 d R . .
H92B H 0.7445 0.2721 0.9195 0.049 Uiso 1 1 d R . .
O93 O 0.6973(2) 0.1961(2) 1.20204(18) 0.0201(7) Uani 1 1 d . . .
H93A H 0.7260 0.1501 1.2142 0.030 Uiso 1 1 d R . .
H93B H 0.7010 0.2265 1.2518 0.030 Uiso 1 1 d R . .
O94 O 0.8115(2) 0.1307(2) 1.0345(2) 0.0300(8) Uani 1 1 d . . .
H94A H 0.7869 0.0800 0.9935 0.045 Uiso 1 1 d R . .
H94B H 0.8698 0.1346 1.0203 0.045 Uiso 1 1 d R . .
O95 O 0.6441(2) 0.0289(2) 1.06079(18) 0.0194(7) Uani 1 1 d . . .
H95A H 0.6931 0.0029 1.0624 0.029 Uiso 1 1 d R . .
H95B H 0.6102 -0.0050 1.0221 0.029 Uiso 1 1 d R . .
O96 O 0.6097(2) 0.0802(2) 0.91171(19) 0.0229(7) Uani 1 1 d . . .
H96A H 0.5672 0.0762 0.8679 0.034 Uiso 1 1 d R . .
H96B H 0.6312 0.0306 0.8834 0.034 Uiso 1 1 d R . .
O97 O 0.5042(2) 0.1310(2) 1.06527(18) 0.0183(6) Uani 1 1 d . . .
H97A H 0.4540 0.1572 1.0483 0.027 Uiso 1 1 d R . .
H97B H 0.4955 0.1475 1.1115 0.027 Uiso 1 1 d R . .
O1W O 0.4158(2) 0.0363(2) 0.79118(19) 0.0229(7) Uani 1 1 d . . .
H1A H 0.3761 0.0413 0.8195 0.034 Uiso 1 1 d R . .
H1B H 0.4047 0.0546 0.7479 0.034 Uiso 1 1 d R . .
O2W O 0.7796(2) 0.1518(2) 0.45957(19) 0.0236(7) Uani 1 1 d . . .
H2A H 0.7897 0.1972 0.4361 0.035 Uiso 1 1 d R . .
H2B H 0.7403 0.1219 0.4165 0.035 Uiso 1 1 d R . .
O3W O 0.7389(2) 0.2791(2) 0.37491(19) 0.0230(7) Uani 1 1 d . . .
H3A H 0.7735 0.3334 0.4037 0.034 Uiso 1 1 d R . .
H3B H 0.6873 0.2742 0.3863 0.034 Uiso 1 1 d R . .
O4W O 0.3860(2) -0.0067(2) 0.2776(2) 0.0245(7) Uani 1 1 d . . .
H4A H 0.3428 0.0222 0.3002 0.037 Uiso 1 1 d R . .
H4B H 0.4012 0.0297 0.2519 0.037 Uiso 1 1 d R . .
O5W O 0.5008(2) 0.1136(2) 0.21658(18) 0.0201(7) Uani 1 1 d . . .
H5A H 0.5285 0.1652 0.2658 0.030 Uiso 1 1 d R . .
H5B H 0.5411 0.0816 0.2223 0.030 Uiso 1 1 d R . .
O6W O 0.3013(2) 0.6389(2) 0.2545(2) 0.0304(8) Uani 1 1 d . . .
H6A H 0.3169 0.6010 0.2232 0.046 Uiso 1 1 d R . .
H6B H 0.3003 0.6894 0.2410 0.046 Uiso 1 1 d R . .
O7W O 0.2914(3) 0.8024(2) 0.2041(2) 0.0297(8) Uani 1 1 d . . .
H7A H 0.2439 0.8106 0.2141 0.045 Uiso 1 1 d R . .
H7B H 0.3246 0.8612 0.2275 0.045 Uiso 1 1 d R . .
O8W O 0.6737(3) 0.4255(3) 0.2822(2) 0.0500(12) Uani 1 1 d . . .
H8A H 0.6374 0.4546 0.3057 0.075 Uiso 1 1 d R . .
H8B H 0.7266 0.4690 0.3106 0.075 Uiso 1 1 d R . .
O9W O 0.1048(4) 0.3912(3) 0.1525(2) 0.0750(19) Uani 1 1 d . . .
H9A H 0.1146 0.3559 0.1815 0.113 Uiso 1 1 d R . .
H9B H 0.1182 0.3608 0.1170 0.113 Uiso 1 1 d R . .
O10W O 0.5690(5) 0.4578(5) 0.0326(5) 0.126(3) Uani 1 1 d . . .
H10A H 0.5930 0.4652 -0.0062 0.189 Uiso 1 1 d R . .
H10B H 0.5634 0.3985 0.0117 0.189 Uiso 1 1 d R . .
O11W O 0.7956(10) 0.4847(5) 0.0516(7) 0.365(13) Uani 1 1 d . . .
H11A H 0.7550 0.5020 0.0159 0.547 Uiso 1 1 d R . .
H11B H 0.8091 0.5000 0.1090 0.547 Uiso 1 1 d R . .
O12W O 0.0573(6) 0.5962(5) 0.0480(4) 0.125(3) Uani 1 1 d . . .
H12A H 0.0431 0.6004 0.0870 0.187 Uiso 1 1 d R . .
H12B H 0.0535 0.6458 0.0356 0.187 Uiso 1 1 d R . .

loop_
_atom_site_aniso_label
_atom_site_aniso_U_11
_atom_site_aniso_U_22
_atom_site_aniso_U_33
_atom_site_aniso_U_23
_atom_site_aniso_U_13
_atom_site_aniso_U_12
Ce1 0.00989(11) 0.01002(11) 0.01128(11) 0.00430(9) 0.00125(8) 0.00202(8)
Ce2 0.01184(11) 0.01071(11) 0.01058(11) 0.00330(9) -0.00084(8) 0.00202(9)
La1 0.01192(11) 0.00941(11) 0.01194(12) 0.00442(9) 0.00002(9) 0.00256(9)
La2 0.01008(11) 0.01393(12) 0.01198(12) 0.00297(9) 0.00070(9) 0.00213(9)
C11 0.0109(19) 0.0113(19) 0.014(2) 0.0023(16) 0.0031(16) 0.0004(15)
C12 0.017(2) 0.018(2) 0.017(2) 0.0032(18) 0.0016(17) -0.0020(17)
C13 0.026(2) 0.011(2) 0.027(2) 0.0084(18) 0.008(2) 0.0051(18)
C14 0.015(2) 0.018(2) 0.020(2) 0.0084(18) 0.0028(17) 0.0064(17)
C15 0.012(2) 0.017(2) 0.014(2) 0.0054(17) 0.0029(16) 0.0037(16)
C16 0.012(2) 0.016(2) 0.017(2) 0.0053(17) 0.0035(17) 0.0029(16)
C17 0.012(2) 0.016(2) 0.016(2) 0.0041(17) 0.0021(16) -0.0007(16)
C21 0.017(2) 0.015(2) 0.016(2) 0.0062(17) 0.0003(17) 0.0048(17)
C22 0.021(2) 0.027(2) 0.023(2) 0.015(2) 0.0056(19) 0.0110(19)
C23 0.016(2) 0.037(3) 0.024(2) 0.013(2) -0.0003(19) 0.011(2)
C24 0.017(2) 0.026(2) 0.022(2) 0.0082(19) 0.0094(18) 0.0073(19)
C25 0.013(2) 0.013(2) 0.017(2) 0.0057(16) 0.0033(16) 0.0057(16)
C26 0.014(2) 0.0111(19) 0.0105(19) -0.0011(16) 0.0015(16) -0.0021(16)
C27 0.018(2) 0.013(2) 0.013(2) 0.0045(16) 0.0006(16) 0.0031(16)
C31 0.015(2) 0.0104(19) 0.013(2) 0.0037(16) 0.0022(16) 0.0000(16)
C32 0.019(2) 0.011(2) 0.017(2) 0.0027(17) 0.0015(17) 0.0000(17)
C33 0.015(2) 0.016(2) 0.019(2) 0.0056(17) 0.0029(17) 0.0017(17)
C34 0.016(2) 0.016(2) 0.018(2) 0.0079(17) 0.0050(17) 0.0045(17)
C35 0.0117(19) 0.013(2) 0.015(2) 0.0066(16) 0.0015(16) 0.0029(16)
C36 0.0121(19) 0.014(2) 0.012(2) 0.0084(16) -0.0004(16) 0.0034(16)
C37 0.017(2) 0.012(2) 0.014(2) 0.0056(16) 0.0054(16) 0.0054(16)
C41 0.0122(19) 0.017(2) 0.0107(19) 0.0065(16) 0.0023(15) 0.0040(16)
C42 0.015(2) 0.019(2) 0.016(2) 0.0082(17) 0.0047(17) 0.0063(17)
C43 0.017(2) 0.024(2) 0.012(2) 0.0066(18) 0.0020(17) 0.0071(18)
C44 0.021(2) 0.013(2) 0.015(2) 0.0014(17) 0.0003(17) -0.0010(17)
C45 0.017(2) 0.018(2) 0.014(2) 0.0046(17) 0.0014(17) 0.0039(17)
C46 0.022(2) 0.016(2) 0.017(2) 0.0039(18) -0.0006(18) -0.0014(18)
C47 0.011(2) 0.015(2) 0.018(2) 0.0074(17) 0.0049(16) 0.0053(16)
C51 0.016(2) 0.017(2) 0.014(2) 0.0022(17) 0.0018(17) 0.0051(17)
C52 0.016(2) 0.023(2) 0.019(2) 0.0012(18) 0.0051(18) 0.0041(18)
C53 0.015(2) 0.023(2) 0.017(2) -0.0019(18) 0.0015(17) -0.0041(18)
C54 0.018(2) 0.013(2) 0.017(2) 0.0005(17) 0.0024(17) 0.0009(17)
C55 0.017(2) 0.011(2) 0.013(2) 0.0034(16) 0.0007(16) 0.0021(16)
C56 0.017(2) 0.015(2) 0.015(2) 0.0048(17) 0.0016(17) 0.0055(17)
C57 0.018(2) 0.020(2) 0.017(2) 0.0021(18) 0.0036(18) 0.0028(18)
C61 0.012(2) 0.018(2) 0.015(2) 0.0077(17) 0.0001(16) 0.0024(16)
C62 0.019(2) 0.027(2) 0.020(2) 0.0131(19) 0.0041(18) 0.0058(19)
C63 0.023(2) 0.027(3) 0.022(2) 0.013(2) 0.0051(19) 0.005(2)
C64 0.022(2) 0.021(2) 0.019(2) 0.0105(19) 0.0018(18) 0.0065(19)
C65 0.015(2) 0.013(2) 0.011(2) 0.0034(16) -0.0016(16) 0.0022(16)
C66 0.021(2) 0.012(2) 0.014(2) 0.0023(16) 0.0000(17) 0.0050(17)
C67 0.014(2) 0.017(2) 0.015(2) 0.0054(17) -0.0001(16) 0.0048(17)
C71 0.0102(19) 0.0118(19) 0.014(2) 0.0040(16) 0.0041(15) 0.0046(15)
C72 0.015(2) 0.016(2) 0.016(2) 0.0058(17) 0.0022(17) 0.0059(17)
C73 0.018(2) 0.010(2) 0.022(2) 0.0056(17) 0.0052(18) 0.0037(16)
C74 0.012(2) 0.015(2) 0.019(2) 0.0037(17) 0.0004(17) 0.0012(16)
C75 0.0079(18) 0.0124(19) 0.015(2) 0.0028(16) -0.0013(15) 0.0011(15)
C76 0.013(2) 0.017(2) 0.018(2) 0.0066(17) 0.0018(17) 0.0036(17)
C77 0.0092(19) 0.016(2) 0.013(2) 0.0028(16) 0.0035(15) 0.0025(16)
N11 0.0130(17) 0.0122(17) 0.0131(17) 0.0034(14) 0.0032(14) 0.0037(14)
N21 0.0122(17) 0.0118(17) 0.0153(18) 0.0037(14) 0.0015(14) 0.0031(14)
N31 0.0123(17) 0.0102(16) 0.0132(17) 0.0050(13) 0.0023(13) 0.0014(13)
N41 0.0137(17) 0.0144(17) 0.0126(17) 0.0043(14) 0.0023(14) 0.0042(14)
N51 0.0120(17) 0.0123(17) 0.0115(17) 0.0028(13) 0.0005(13) 0.0030(13)
N61 0.0190(18) 0.0115(17) 0.0098(17) 0.0031(14) -0.0015(14) 0.0009(14)
N71 0.0105(16) 0.0129(17) 0.0131(17) 0.0047(14) 0.0014(13) 0.0033(13)
O11 0.0192(16) 0.0151(15) 0.0138(15) 0.0058(12) 0.0012(12) 0.0045(12)
O12 0.0237(17) 0.0176(16) 0.0198(17) 0.0027(13) -0.0068(13) -0.0025(13)
O13 0.0168(15) 0.0118(14) 0.0152(15) 0.0052(12) -0.0002(12) 0.0028(12)
O14 0.0199(16) 0.0197(16) 0.0168(16) 0.0083(13) -0.0040(13) 0.0031(13)
O21 0.0126(14) 0.0192(15) 0.0184(15) 0.0110(13) 0.0036(12) 0.0062(12)
O22 0.0218(17) 0.0266(18) 0.0261(18) 0.0183(15) 0.0032(14) 0.0034(14)
O23 0.0160(15) 0.0172(15) 0.0163(15) 0.0095(12) 0.0042(12) 0.0040(12)
O24 0.0177(16) 0.0185(16) 0.0204(16) 0.0067(13) 0.0067(13) 0.0021(13)
O31 0.0145(15) 0.0128(14) 0.0198(16) 0.0052(12) 0.0055(12) 0.0031(12)
O32 0.0258(17) 0.0111(15) 0.0268(17) 0.0040(13) 0.0121(14) 0.0031(13)
O33 0.0127(14) 0.0117(14) 0.0203(16) 0.0041(12) 0.0051(12) 0.0030(11)
O34 0.0141(15) 0.0148(15) 0.0167(15) 0.0028(12) 0.0049(12) 0.0038(12)
O41 0.0203(16) 0.0121(14) 0.0143(15) 0.0047(12) 0.0000(12) 0.0028(12)
O42 0.0233(16) 0.0161(15) 0.0204(16) 0.0115(13) 0.0083(13) 0.0064(13)
O43 0.0251(17) 0.0158(15) 0.0166(16) 0.0066(13) -0.0013(13) 0.0015(13)
O44 0.059(3) 0.0150(17) 0.0248(19) 0.0046(15) 0.0008(18) 0.0041(17)
O51 0.0192(16) 0.0124(15) 0.0178(16) 0.0002(12) 0.0020(13) -0.0007(12)
O52 0.0229(18) 0.0191(17) 0.046(2) -0.0036(16) 0.0201(17) 0.0031(14)
O53 0.0132(14) 0.0127(14) 0.0164(15) 0.0031(12) 0.0036(12) 0.0038(11)
O54 0.0197(16) 0.0150(15) 0.0214(16) 0.0022(13) 0.0048(13) 0.0034(13)
O61 0.0128(14) 0.0197(15) 0.0118(14) 0.0088(12) -0.0007(11) 0.0018(12)
O62 0.0145(15) 0.0289(18) 0.0195(16) 0.0124(14) 0.0034(12) 0.0071(13)
O63 0.0152(15) 0.0183(15) 0.0162(15) 0.0086(12) -0.0016(12) 0.0046(12)
O64 0.0232(17) 0.0221(17) 0.0181(16) 0.0095(13) 0.0018(13) 0.0096(13)
O71 0.0179(15) 0.0123(14) 0.0157(15) 0.0061(12) -0.0010(12) 0.0027(12)
O72 0.0154(15) 0.0169(15) 0.0141(15) 0.0069(12) -0.0003(12) 0.0017(12)
O73 0.0192(16) 0.0129(15) 0.0180(16) 0.0040(12) -0.0037(12) 0.0031(12)
O74 0.0206(16) 0.0157(16) 0.0214(17) 0.0052(13) -0.0068(13) -0.0016(13)
O81 0.0179(15) 0.0147(15) 0.0171(15) 0.0075(12) 0.0037(12) 0.0045(12)
O82 0.0164(15) 0.0144(15) 0.0191(16) 0.0042(12) 0.0030(12) -0.0004(12)
O83 0.0189(17) 0.0281(18) 0.0294(18) 0.0166(15) -0.0020(14) 0.0036(14)
O84 0.0211(16) 0.0126(15) 0.0279(18) 0.0055(13) 0.0084(14) 0.0047(13)
O91 0.038(2) 0.035(2) 0.0234(19) -0.0060(16) -0.0008(16) 0.0182(17)
O92 0.0228(18) 0.045(2) 0.0236(18) 0.0167(17) 0.0028(15) -0.0098(16)
O93 0.0213(16) 0.0246(17) 0.0122(15) 0.0031(13) 0.0030(12) 0.0062(13)
O94 0.0153(16) 0.0205(17) 0.045(2) -0.0055(15) 0.0131(15) 0.0029(13)
O95 0.0191(16) 0.0185(16) 0.0203(16) 0.0069(13) 0.0020(13) 0.0063(13)
O96 0.0278(18) 0.0217(17) 0.0152(16) 0.0013(13) 0.0013(13) 0.0084(14)
O97 0.0146(15) 0.0266(17) 0.0164(15) 0.0091(13) 0.0036(12) 0.0089(13)
O1W 0.0205(17) 0.0319(19) 0.0221(17) 0.0155(15) 0.0060(13) 0.0094(14)
O2W 0.0197(17) 0.0274(18) 0.0228(17) 0.0085(14) 0.0029(13) 0.0062(14)
O3W 0.0163(16) 0.0219(17) 0.0241(17) 0.0019(14) 0.0032(13) -0.0001(13)
O4W 0.0268(18) 0.0282(18) 0.0270(18) 0.0133(15) 0.0132(15) 0.0144(15)
O5W 0.0182(16) 0.0239(17) 0.0189(16) 0.0071(13) 0.0034(13) 0.0080(13)
O6W 0.031(2) 0.0286(19) 0.038(2) 0.0109(16) 0.0200(17) 0.0129(16)
O7W 0.037(2) 0.0275(19) 0.0289(19) 0.0092(15) 0.0171(16) 0.0089(16)
O8W 0.035(2) 0.056(3) 0.032(2) -0.0158(19) -0.0031(18) 0.009(2)
O9W 0.179(6) 0.026(2) 0.0148(19) 0.0011(17) -0.002(3) 0.049(3)
O10W 0.128(6) 0.077(5) 0.180(8) 0.063(5) 0.021(6) 0.031(4)
O11W 0.53(2) 0.061(5) 0.277(12) 0.081(7) -0.338(15) -0.058(8)
O12W 0.232(9) 0.111(5) 0.126(6) 0.083(5) 0.131(6) 0.115(6)

loop_
_atom_type_symbol
_atom_type_description
_atom_type_scat_dispersion_real
_atom_type_scat_dispersion_imag
_atom_type_scat_source
C C 0.0033 0.0016 'International Tables Vol C Tables 4.2.6.8 and 6.1.1.4'
H H 0.0000 0.0000 'International Tables Vol C Tables 4.2.6.8 and 6.1.1.4'
N N 0.0061 0.0033 'International Tables Vol C Tables 4.2.6.8 and 6.1.1.4'
O O 0.0106 0.0060 'International Tables Vol C Tables 4.2.6.8 and 6.1.1.4'
La La -0.2871 2.4523 'International Tables Vol C Tables 4.2.6.8 and 6.1.1.4'
Ce Ce -0.2486 2.6331 'International Tables Vol C Tables 4.2.6.8 and 6.1.1.4'

loop_
_geom_angle_atom_site_label_1
_geom_angle_atom_site_label_2
_geom_angle_atom_site_label_3
_geom_angle
_geom_angle_site_symmetry_1
_geom_angle_site_symmetry_3
_geom_angle_publ_flag
O13 Ce1 O11 126.33(10) . . y
O13 Ce1 O23 83.13(10) . . y
O11 Ce1 O23 83.05(10) . . y
O13 Ce1 O21 142.01(10) . . y
O11 Ce1 O21 84.12(10) . . y
O23 Ce1 O21 127.17(10) . . y
O13 Ce1 O31 79.04(10) . . y
O11 Ce1 O31 146.44(10) . . y
O23 Ce1 O31 78.49(10) . . y
O21 Ce1 O31 85.05(10) . . y
O13 Ce1 O33 86.12(10) . . y
O11 Ce1 O33 80.54(10) . . y
O23 Ce1 O33 149.49(10) . . y
O21 Ce1 O33 76.44(10) . . y
O31 Ce1 O33 127.18(10) . . y
O13 Ce1 N21 141.38(11) . . y
O11 Ce1 N21 71.00(10) . . y
O23 Ce1 N21 63.60(10) . . y
O21 Ce1 N21 63.74(10) . . y
O31 Ce1 N21 75.72(10) . . y
O33 Ce1 N21 132.49(10) . . y
O13 Ce1 N31 72.36(10) . . y
O11 Ce1 N31 139.37(11) . . y
O23 Ce1 N31 137.53(10) . . y
O21 Ce1 N31 69.67(10) . . y
O31 Ce1 N31 63.37(10) . . y
O33 Ce1 N31 63.81(10) . . y
N21 Ce1 N31 119.32(11) . . y
O13 Ce1 N11 62.97(10) . . y
O11 Ce1 N11 63.39(10) . . y
O23 Ce1 N11 72.74(10) . . y
O21 Ce1 N11 140.73(10) . . y
O31 Ce1 N11 134.21(10) . . y
O33 Ce1 N11 76.92(10) . . y
N21 Ce1 N11 119.21(11) . . y
N31 Ce1 N11 121.47(11) . . y
O43 Ce2 O51 76.33(11) . . y
O43 Ce2 O53 149.70(11) . . y
O51 Ce2 O53 128.71(10) . . y
O43 Ce2 O41 128.73(10) . . y
O51 Ce2 O41 92.49(10) . . y
O53 Ce2 O41 72.88(10) . . y
O43 Ce2 O63 81.90(10) . . y
O51 Ce2 O63 77.26(10) . . y
O53 Ce2 O63 87.41(10) . . y
O41 Ce2 O63 144.86(10) . . y
O43 Ce2 O61 85.83(10) . . y
O51 Ce2 O61 147.03(10) . . y
O53 Ce2 O61 78.53(10) . . y
O41 Ce2 O61 77.25(10) . . y
O63 Ce2 O61 127.82(10) . . y
O43 Ce2 N51 137.34(11) . . y
O51 Ce2 N51 64.30(10) . . y
O53 Ce2 N51 64.46(10) . . y
O41 Ce2 N51 71.01(11) . . y
O63 Ce2 N51 74.30(11) . . y
O61 Ce2 N51 136.59(11) . . y
O43 Ce2 N41 64.76(11) . . y
O51 Ce2 N41 76.79(11) . . y
O53 Ce2 N41 130.99(11) . . y
O41 Ce2 N41 63.97(10) . . y
O63 Ce2 N41 141.60(11) . . y
O61 Ce2 N41 70.53(10) . . y
N51 Ce2 N41 117.72(11) . . y
O43 Ce2 N61 76.22(11) . . y
O51 Ce2 N61 134.84(11) . . y
O53 Ce2 N61 73.61(10) . . y
O41 Ce2 N61 132.58(11) . . y
O63 Ce2 N61 63.90(11) . . y
O61 Ce2 N61 63.92(10) . . y
N51 Ce2 N61 121.00(11) . . y
N41 Ce2 N61 121.00(11) . . y
O71 La1 O84 83.92(10) . . y
O71 La1 O73 124.24(9) . . y
O84 La1 O73 78.36(10) . . y
O71 La1 O82 70.82(10) . . y
O84 La1 O82 72.04(10) . . y
O73 La1 O82 145.16(10) . . y
O71 La1 O64 138.78(10) . . y
O84 La1 O64 136.85(10) . . y
O73 La1 O64 79.27(10) . . y
O82 La1 O64 110.59(10) . . y
O71 La1 O83 141.66(10) . . y
O84 La1 O83 69.11(10) . . y
O73 La1 O83 77.50(10) . . y
O82 La1 O83 75.10(10) . . y
O64 La1 O83 70.29(10) . . y
O71 La1 O34 73.26(9) . . y
O84 La1 O34 140.49(10) . . y
O73 La1 O34 141.14(10) . . y
O82 La1 O34 70.17(9) . . y
O64 La1 O34 69.29(9) . . y
O83 La1 O34 110.97(10) . . y
O71 La1 N71 62.23(10) . . y
O84 La1 N71 72.70(10) . . y
O73 La1 N71 62.04(10) . . y
O82 La1 N71 123.05(10) . . y
O64 La1 N71 125.75(10) . . y
O83 La1 N71 128.65(11) . . y
O34 La1 N71 120.35(10) . . y
O71 La1 O81 84.41(9) . . y
O84 La1 O81 139.94(9) . . y
O73 La1 O81 77.02(10) . . y
O82 La1 O81 137.82(9) . . y
O64 La1 O81 67.35(9) . . y
O83 La1 O81 133.65(9) . . y
O34 La1 O81 70.24(9) . . y
N71 La1 O81 67.94(10) . . y
O74 La2 O91 76.25(11) 2_667 . y
O74 La2 O92 70.00(11) 2_667 . y
O91 La2 O92 93.86(13) . . y
O74 La2 O94 72.91(11) 2_667 . y
O91 La2 O94 149.16(11) . . y
O92 La2 O94 75.94(12) . . y
O74 La2 O62 121.68(10) 2_667 . y
O91 La2 O62 67.31(11) . . y
O92 La2 O62 68.88(10) . . y
O94 La2 O62 131.26(11) . . y
O74 La2 O96 138.76(11) 2_667 . y
O91 La2 O96 129.65(11) . . y
O92 La2 O96 76.04(11) . . y
O94 La2 O96 76.75(11) . . y
O62 La2 O96 63.02(10) . . y
O74 La2 O93 74.18(10) 2_667 . y
O91 La2 O93 80.39(11) . . y
O92 La2 O93 144.05(10) . . y
O94 La2 O93 90.95(11) . . y
O62 La2 O93 136.71(10) . . y
O96 La2 O93 133.96(10) . . y
O74 La2 O97 141.01(10) 2_667 . y
O91 La2 O97 75.33(11) . . y
O92 La2 O97 137.87(10) . . y
O94 La2 O97 131.12(10) . . y
O62 La2 O97 69.41(9) . . y
O96 La2 O97 80.23(10) . . y
O93 La2 O97 75.23(9) . . y
O74 La2 O95 121.57(10) 2_667 . y
O91 La2 O95 132.67(12) . . y
O92 La2 O95 132.79(11) . . y
O94 La2 O95 66.84(10) . . y
O62 La2 O95 116.65(10) . . y
O96 La2 O95 68.17(10) . . y
O93 La2 O95 66.22(10) . . y
O97 La2 O95 64.66(9) . . y
N11 C11 C12 122.3(4) . . ?
N11 C11 C17 113.3(3) . . ?
C12 C11 C17 124.4(4) . . ?
C13 C12 C11 118.0(4) . . ?
C12 C13 C14 119.7(4) . . ?
C15 C14 C13 118.6(4) . . ?
N11 C15 C14 121.8(4) . . ?
N11 C15 C16 112.6(4) . . ?
C14 C15 C16 125.5(4) . . ?
O14 C16 O13 125.1(4) . . ?
O14 C16 C15 121.4(4) . . ?
O13 C16 C15 113.5(4) . . ?
O12 C17 O11 125.7(4) . . ?
O12 C17 C11 120.7(4) . . ?
O11 C17 C11 113.6(3) . . ?
N21 C21 C22 122.2(4) . . ?
N21 C21 C27 113.4(4) . . ?
C22 C21 C27 124.4(4) . . ?
C21 C22 C23 118.5(4) . . ?
C22 C23 C24 119.1(4) . . ?
C25 C24 C23 118.6(4) . . ?
N21 C25 C24 121.9(4) . . ?
N21 C25 C26 113.3(3) . . ?
C24 C25 C26 124.8(4) . . ?
O24 C26 O23 125.2(4) . . ?
O24 C26 C25 120.5(4) . . ?
O23 C26 C25 114.3(3) . . ?
O22 C27 O21 125.8(4) . . ?
O22 C27 C21 120.1(4) . . ?
O21 C27 C21 114.1(3) . . ?
N31 C31 C32 121.9(4) . . ?
N31 C31 C37 113.9(3) . . ?
C32 C31 C37 124.2(4) . . ?
C33 C32 C31 117.9(4) . . ?
C34 C33 C32 120.2(4) . . ?
C33 C34 C35 118.4(4) . . ?
N31 C35 C34 121.7(4) . . ?
N31 C35 C36 114.3(3) . . ?
C34 C35 C36 124.0(4) . . ?
O34 C36 O33 125.3(4) . . ?
O34 C36 C35 119.5(4) . . ?
O33 C36 C35 115.2(4) . . ?
O32 C37 O31 125.5(4) . . ?
O32 C37 C31 119.8(4) . . ?
O31 C37 C31 114.7(3) . . ?
N41 C41 C42 121.8(4) . . ?
N41 C41 C47 113.8(3) . . ?
C42 C41 C47 124.4(4) . . ?
C41 C42 C43 118.7(4) . . ?
C42 C43 C44 119.4(4) . . ?
C45 C44 C43 118.4(4) . . ?
N41 C45 C44 121.8(4) . . ?
N41 C45 C46 114.1(4) . . ?
C44 C45 C46 124.1(4) . . ?
O44 C46 O43 124.6(4) . . ?
O44 C46 C45 120.7(4) . . ?
O43 C46 C45 114.6(4) . . ?
O42 C47 O41 124.2(4) . . ?
O42 C47 C41 120.7(4) . . ?
O41 C47 C41 115.0(3) . . ?
N51 C51 C52 121.7(4) . . ?
N51 C51 C57 113.8(4) . . ?
C52 C51 C57 124.5(4) . . ?
C53 C52 C51 118.5(4) . . ?
C52 C53 C54 119.7(4) . . ?
C53 C54 C55 119.0(4) . . ?
N51 C55 C54 121.0(4) . . ?
N51 C55 C56 113.7(4) . . ?
C54 C55 C56 125.2(4) . . ?
O54 C56 O53 125.7(4) . . ?
O54 C56 C55 120.3(4) . . ?
O53 C56 C55 114.0(4) . . ?
O52 C57 O51 125.4(4) . . ?
O52 C57 C51 120.6(4) . . ?
O51 C57 C51 114.0(4) . . ?
N61 C61 C62 122.7(4) . . ?
N61 C61 C67 113.8(4) . . ?
C62 C61 C67 123.5(4) . . ?
C63 C62 C61 118.0(4) . . ?
C62 C63 C64 120.0(4) . . ?
C65 C64 C63 118.0(4) . . ?
N61 C65 C64 122.5(4) . . ?
N61 C65 C66 113.4(4) . . ?
C64 C65 C66 124.0(4) . . ?
O64 C66 O63 124.9(4) . . ?
O64 C66 C65 119.8(4) . . ?
O63 C66 C65 115.3(4) . . ?
O62 C67 O61 124.9(4) . . ?
O62 C67 C61 119.5(4) . . ?
O61 C67 C61 115.5(4) . . ?
N71 C71 C72 121.8(4) . . ?
N71 C71 C77 114.6(3) . . ?
C72 C71 C77 123.6(4) . . ?
C71 C72 C73 118.8(4) . . ?
C72 C73 C74 119.4(4) . . ?
C75 C74 C73 118.2(4) . . ?
N71 C75 C74 122.5(4) . . ?
N71 C75 C76 114.9(3) . . ?
C74 C75 C76 122.5(4) . . ?
O74 C76 O73 125.1(4) . . ?
O74 C76 C75 118.2(4) . . ?
O73 C76 C75 116.7(4) . . ?
O72 C77 O71 125.4(4) . . ?
O72 C77 C71 118.6(4) . . ?
O71 C77 C71 116.0(4) . . ?
C11 N11 C15 119.6(4) . . ?
C11 N11 Ce1 119.7(3) . . ?
C15 N11 Ce1 120.4(3) . . ?
C21 N21 C25 119.6(4) . . ?
C21 N21 Ce1 120.1(3) . . ?
C25 N21 Ce1 119.7(3) . . ?
C35 N31 C31 119.9(4) . . ?
C35 N31 Ce1 119.9(3) . . ?
C31 N31 Ce1 120.1(3) . . ?
C41 N41 C45 119.8(4) . . ?
C41 N41 Ce2 120.5(3) . . ?
C45 N41 Ce2 119.2(3) . . ?
C51 N51 C55 120.0(4) . . ?
C51 N51 Ce2 120.0(3) . . ?
C55 N51 Ce2 120.0(3) . . ?
C61 N61 C65 118.8(4) . . ?
C61 N61 Ce2 120.5(3) . . ?
C65 N61 Ce2 120.7(3) . . ?
C75 N71 C71 119.2(3) . . ?
C75 N71 La1 120.8(3) . . ?
C71 N71 La1 119.8(3) . . ?
C17 O11 Ce1 129.8(3) . . ?
C16 O13 Ce1 130.1(3) . . ?
C27 O21 Ce1 128.2(3) . . ?
C26 O23 Ce1 128.2(3) . . ?
C37 O31 Ce1 127.7(3) . . ?
C36 O33 Ce1 126.1(3) . . ?
C36 O34 La1 144.0(3) . . ?
C47 O41 Ce2 126.4(3) . . ?
C46 O43 Ce2 126.7(3) . . ?
C57 O51 Ce2 127.9(3) . . ?
C56 O53 Ce2 126.9(3) . . ?
C67 O61 Ce2 126.1(2) . . ?
C67 O62 La2 144.6(3) . . ?
C66 O63 Ce2 126.6(3) . . ?
C66 O64 La1 144.2(3) . . ?
C77 O71 La1 127.2(3) . . ?
C76 O73 La1 125.2(3) . . ?
C76 O74 La2 160.1(3) . 2_667 ?

loop_
_geom_bond_atom_site_label_1
_geom_bond_atom_site_label_2
_geom_bond_distance
_geom_bond_site_symmetry_2
_geom_bond_publ_flag
Ce1 O13 2.313(3) . y
Ce1 O11 2.313(3) . y
Ce1 O23 2.340(3) . y
Ce1 O21 2.354(3) . y
Ce1 O31 2.378(3) . y
Ce1 O33 2.396(3) . y
Ce1 N21 2.517(3) . y
Ce1 N31 2.537(3) . y
Ce1 N11 2.537(3) . y
Ce2 O43 2.332(3) . y
Ce2 O51 2.336(3) . y
Ce2 O53 2.343(3) . y
Ce2 O41 2.371(3) . y
Ce2 O63 2.377(3) . y
Ce2 O61 2.385(3) . y
Ce2 N51 2.492(3) . y
Ce2 N41 2.498(3) . y
Ce2 N61 2.507(3) . y
La1 O71 2.478(3) . y
La1 O84 2.513(3) . y
La1 O73 2.525(3) . y
La1 O82 2.530(3) . y
La1 O64 2.562(3) . y
La1 O83 2.563(3) . y
La1 O34 2.584(3) . y
La1 N71 2.605(3) . y
La1 O81 2.648(3) . y
La2 O74 2.471(3) 2_667 y
La2 O91 2.493(3) . y
La2 O92 2.498(3) . y
La2 O94 2.546(3) . y
La2 O62 2.556(3) . y
La2 O96 2.558(3) . y
La2 O93 2.568(3) . y
La2 O97 2.618(3) . y
La2 O95 2.647(3) . y
C11 N11 1.332(5) . ?
C11 C12 1.387(6) . ?
C11 C17 1.509(6) . ?
C12 C13 1.385(6) . ?
C13 C14 1.387(6) . ?
C14 C15 1.381(6) . ?
C15 N11 1.335(5) . ?
C15 C16 1.511(6) . ?
C16 O14 1.222(5) . ?
C16 O13 1.293(5) . ?
C17 O12 1.222(5) . ?
C17 O11 1.291(5) . ?
C21 N21 1.337(5) . ?
C21 C22 1.387(6) . ?
C21 C27 1.514(6) . ?
C22 C23 1.388(7) . ?
C23 C24 1.398(6) . ?
C24 C25 1.385(6) . ?
C25 N21 1.338(5) . ?
C25 C26 1.505(6) . ?
C26 O24 1.241(5) . ?
C26 O23 1.283(5) . ?
C27 O22 1.224(5) . ?
C27 O21 1.286(5) . ?
C31 N31 1.335(5) . ?
C31 C32 1.393(6) . ?
C31 C37 1.506(6) . ?
C32 C33 1.382(6) . ?
C33 C34 1.380(6) . ?
C34 C35 1.392(6) . ?
C35 N31 1.331(5) . ?
C35 C36 1.504(6) . ?
C36 O34 1.230(5) . ?
C36 O33 1.293(5) . ?
C37 O32 1.235(5) . ?
C37 O31 1.282(5) . ?
C41 N41 1.336(5) . ?
C41 C42 1.385(6) . ?
C41 C47 1.496(6) . ?
C42 C43 1.390(6) . ?
C43 C44 1.390(6) . ?
C44 C45 1.387(6) . ?
C45 N41 1.343(5) . ?
C45 C46 1.492(6) . ?
C46 O44 1.230(5) . ?
C46 O43 1.302(5) . ?
C47 O42 1.235(5) . ?
C47 O41 1.291(5) . ?
C51 N51 1.337(5) . ?
C51 C52 1.384(6) . ?
C51 C57 1.510(6) . ?
C52 C53 1.378(6) . ?
C53 C54 1.380(6) . ?
C54 C55 1.382(6) . ?
C55 N51 1.341(5) . ?
C55 C56 1.514(6) . ?
C56 O54 1.216(5) . ?
C56 O53 1.295(5) . ?
C57 O52 1.221(5) . ?
C57 O51 1.283(5) . ?
C61 N61 1.337(5) . ?
C61 C62 1.390(6) . ?
C61 C67 1.497(6) . ?
C62 C63 1.379(6) . ?
C63 C64 1.391(6) . ?
C64 C65 1.385(6) . ?
C65 N61 1.339(5) . ?
C65 C66 1.504(6) . ?
C66 O64 1.237(5) . ?
C66 O63 1.286(5) . ?
C67 O62 1.233(5) . ?
C67 O61 1.286(5) . ?
C71 N71 1.343(5) . ?
C71 C72 1.382(6) . ?
C71 C77 1.516(5) . ?
C72 C73 1.387(6) . ?
C73 C74 1.388(6) . ?
C74 C75 1.383(6) . ?
C75 N71 1.335(5) . ?
C75 C76 1.510(6) . ?
C76 O74 1.256(5) . ?
C76 O73 1.270(5) . ?
C77 O72 1.249(5) . ?
C77 O71 1.256(5) . ?
O74 La2 2.471(3) 2_667 ?
